data_7214408
loop_
_publ_author_name
'Aaker\"oy, Christer B.'
'Forbes, Safiyyah'
'Desper, John'

_publ_section_title
;
 Altering physical properties of pharmaceutical co-crystals in a
 systematic manner
;
_journal_issue 26
_journal_name_full CrystEngComm
_journal_page_first 5870
_journal_paper_doi 10.1039/c4ce00206g
_journal_volume 16
_journal_year 2014
_chemical_formula_moiety
;
(C16 H18 N4 O2) (C8 H14 O4)
;
_chemical_formula_sum 'C24 H32 N4 O6'
_chemical_formula_weight 472.54
_chemical_name_systematic
;
SF313 (4-pyridyl)-CONH-(CH2)4-NHCO-(4-pyridyl) HOOC-(CH2)6-COOH
;
_space_group_IT_number 2
_symmetry_cell_setting triclinic
_symmetry_space_group_name_Hall '-P 1'
_symmetry_space_group_name_H-M 'P -1'
_atom_sites_solution_hydrogens geom
_atom_sites_solution_primary direct
_atom_sites_solution_secondary difmap
_audit_creation_method SHELXL-97
_cell_angle_alpha 94.963(2)
_cell_angle_beta 95.404(2)
_cell_angle_gamma 91.630(2)
_cell_formula_units_Z 1
_cell_length_a 5.1221(4)
_cell_length_b 5.2045(4)
_cell_length_c 21.5019(14)
_cell_measurement_reflns_used 5225
_cell_measurement_temperature 120(2)
_cell_measurement_theta_max 32.91
_cell_measurement_theta_min 3.82
_cell_volume 568.12(7)
_computing_cell_refinement 'Bruker SAINT'
_computing_data_collection 'Bruker APEX2'
_computing_data_reduction 'Bruker SAINT'
_computing_molecular_graphics 'Bruker SHELXTL'
_computing_publication_material 'Bruker SHELXTL'
_computing_structure_refinement 'SHELXL-97 (Sheldrick, 2008)'
_computing_structure_solution 'SHELXS-97 (Sheldrick, 2008)'
_diffrn_ambient_temperature 120(2)
_diffrn_measured_fraction_theta_full 0.971
_diffrn_measured_fraction_theta_max 0.887
_diffrn_measurement_device_type 'Bruker APEX-II CCD'
_diffrn_measurement_method '\w scans'
_diffrn_radiation_monochromator graphite
_diffrn_radiation_source 'fine-focus sealed tube'
_diffrn_radiation_type MoK\a
_diffrn_radiation_wavelength 0.71073
_diffrn_reflns_av_R_equivalents 0.0198
_diffrn_reflns_av_sigmaI/netI 0.0243
_diffrn_reflns_limit_h_max 7
_diffrn_reflns_limit_h_min -6
_diffrn_reflns_limit_k_max 6
_diffrn_reflns_limit_k_min -7
_diffrn_reflns_limit_l_max 32
_diffrn_reflns_limit_l_min -32
_diffrn_reflns_number 10539
_diffrn_reflns_theta_full 27.50
_diffrn_reflns_theta_max 32.58
_diffrn_reflns_theta_min 3.93
_exptl_absorpt_coefficient_mu 0.100
_exptl_absorpt_correction_type none
_exptl_crystal_colour colourless
_exptl_crystal_density_diffrn 1.381
_exptl_crystal_density_method 'not measured'
_exptl_crystal_description plate
_exptl_crystal_F_000 252
_exptl_crystal_size_max 0.32
_exptl_crystal_size_mid 0.24
_exptl_crystal_size_min 0.08
_refine_diff_density_max 0.458
_refine_diff_density_min -0.237
_refine_diff_density_rms 0.054
_refine_ls_extinction_method none
_refine_ls_goodness_of_fit_ref 1.064
_refine_ls_hydrogen_treatment mixed
_refine_ls_matrix_type full
_refine_ls_number_parameters 160
_refine_ls_number_reflns 3669
_refine_ls_number_restraints 0
_refine_ls_restrained_S_all 1.064
_refine_ls_R_factor_all 0.0529
_refine_ls_R_factor_gt 0.0429
_refine_ls_shift/su_max 0.000
_refine_ls_shift/su_mean 0.000
_refine_ls_structure_factor_coef Fsqd
_refine_ls_weighting_details 'calc w=1/[\s^2^(Fo^2^)+(0.0750P)^2^+0.1000P] where P=(Fo^2^+2Fc^2^)/3'
_refine_ls_weighting_scheme calc
_refine_ls_wR_factor_gt 0.1227
_refine_ls_wR_factor_ref 0.1303
_reflns_number_gt 3070
_reflns_number_total 3669
_reflns_threshold_expression >2sigma(I)
_cod_data_source_file c4ce00206g2.cif
_cod_data_source_block sf1002m_2
_cod_depositor_comments
;
The following automatic conversions were performed:

'_symmetry_cell_setting' value 'Triclinic' changed to 'triclinic'
according to
/usr/data/users/saulius/crontab/automatic-downloads/rss-feeds/RSC/lib/dictionaries/cif_core.dic
dictionary named 'cif_core.dic' version 2.4.2 from 2011-04-26.

Automatic conversion script
Id: cif_fix_values 2281 2013-09-26 08:29:07Z andrius 

 Adding full bibliography for 7214407--7214417.cif.
;
_cod_original_sg_symbol_H-M P-1
_cod_database_code 7214408

loop_
_symmetry_equiv_pos_as_xyz
'x, y, z'
'-x, -y, -z'

loop_
_atom_site_label
_atom_site_type_symbol
_atom_site_fract_x
_atom_site_fract_y
_atom_site_fract_z
_atom_site_U_iso_or_equiv
_atom_site_adp_type
_atom_site_occupancy
_atom_site_symmetry_multiplicity
_atom_site_calc_flag
_atom_site_refinement_flags
N11 N 0.61654(17) 0.47599(17) 0.22842(4) 0.01942(18) Uani 1 1 d .
C12 C 0.45740(19) 0.2793(2) 0.23837(4) 0.0192(2) Uani 1 1 d .
H12 H 0.3007 0.2448 0.2112 0.023 Uiso 1 1 calc R
C13 C 0.51186(19) 0.1227(2) 0.28689(4) 0.01850(19) Uani 1 1 d .
H13 H 0.3934 -0.0145 0.2931 0.022 Uiso 1 1 calc R
C14 C 0.74225(18) 0.17043(18) 0.32606(4) 0.01609(18) Uani 1 1 d .
C15 C 0.90911(19) 0.37330(19) 0.31536(4) 0.01826(19) Uani 1 1 d .
H15 H 1.0690 0.4101 0.3412 0.022 Uiso 1 1 calc R
C16 C 0.83832(19) 0.5212(2) 0.26637(4) 0.0192(2) Uani 1 1 d .
H16 H 0.9523 0.6608 0.2594 0.023 Uiso 1 1 calc R
C17 C 0.82656(18) 0.00674(19) 0.37808(4) 0.01610(18) Uani 1 1 d .
N17 N 0.63730(16) -0.11040(17) 0.40520(4) 0.01802(18) Uani 1 1 d .
H17 H 0.473(3) -0.071(3) 0.3960(6) 0.022 Uiso 1 1 d .
O17 O 1.06208(13) -0.01560(15) 0.39433(3) 0.02149(17) Uani 1 1 d .
C21 C 0.70446(18) -0.27374(19) 0.45580(4) 0.01778(19) Uani 1 1 d .
H21A H 0.7840 -0.1652 0.4932 0.021 Uiso 1 1 calc R
H21B H 0.8359 -0.3980 0.4427 0.021 Uiso 1 1 calc R
C22 C 0.46549(18) -0.41990(19) 0.47259(4) 0.01768(19) Uani 1 1 d .
H22A H 0.3908 -0.5349 0.4357 0.021 Uiso 1 1 calc R
H22B H 0.3306 -0.2961 0.4838 0.021 Uiso 1 1 calc R
C31 C 0.75285(19) 0.94703(19) 0.13312(4) 0.01839(19) Uani 1 1 d .
O31 O 0.55537(15) 0.77614(16) 0.13247(3) 0.02364(18) Uani 1 1 d .
H31 H 0.576(3) 0.674(3) 0.1663(7) 0.028 Uiso 1 1 d .
O32 O 0.93878(15) 0.96577(16) 0.17255(3) 0.02466(18) Uani 1 1 d .
C32 C 0.7120(2) 1.1143(2) 0.07969(5) 0.0212(2) Uani 1 1 d .
H32A H 0.5684 1.2317 0.0883 0.025 Uiso 1 1 calc R
H32B H 0.6523 1.0019 0.0412 0.025 Uiso 1 1 calc R
C33 C 0.94777(19) 1.2760(2) 0.06661(5) 0.0198(2) Uani 1 1 d .
H33A H 1.0968 1.1629 0.0601 0.024 Uiso 1 1 calc R
H33B H 1.0003 1.4015 0.1032 0.024 Uiso 1 1 calc R
C34 C 0.88477(19) 1.4201(2) 0.00862(5) 0.0204(2) Uani 1 1 d .
H34A H 0.8250 1.2934 -0.0273 0.025 Uiso 1 1 calc R
H34B H 0.7382 1.5353 0.0160 0.025 Uiso 1 1 calc R

loop_
_atom_site_aniso_label
_atom_site_aniso_U_11
_atom_site_aniso_U_22
_atom_site_aniso_U_33
_atom_site_aniso_U_23
_atom_site_aniso_U_13
_atom_site_aniso_U_12
N11 0.0203(4) 0.0211(4) 0.0176(3) 0.0063(3) 0.0012(3) 0.0018(3)
C12 0.0173(4) 0.0233(5) 0.0175(4) 0.0057(3) 0.0003(3) 0.0003(3)
C13 0.0159(4) 0.0214(5) 0.0187(4) 0.0057(3) 0.0013(3) -0.0010(3)
C14 0.0160(4) 0.0179(4) 0.0153(4) 0.0047(3) 0.0026(3) 0.0022(3)
C15 0.0171(4) 0.0208(5) 0.0169(4) 0.0042(3) -0.0002(3) -0.0002(3)
C16 0.0193(4) 0.0188(5) 0.0200(4) 0.0054(3) 0.0013(3) -0.0020(3)
C17 0.0150(4) 0.0181(4) 0.0156(4) 0.0043(3) 0.0007(3) 0.0008(3)
N17 0.0149(4) 0.0221(4) 0.0186(4) 0.0101(3) 0.0017(3) 0.0021(3)
O17 0.0151(3) 0.0275(4) 0.0228(3) 0.0090(3) 0.0000(3) 0.0012(3)
C21 0.0154(4) 0.0215(5) 0.0174(4) 0.0089(3) 0.0002(3) 0.0002(3)
C22 0.0158(4) 0.0201(5) 0.0181(4) 0.0084(3) 0.0005(3) 0.0002(3)
C31 0.0181(4) 0.0199(5) 0.0177(4) 0.0046(3) 0.0024(3) 0.0002(3)
O31 0.0231(4) 0.0267(4) 0.0213(3) 0.0105(3) -0.0023(3) -0.0067(3)
O32 0.0222(4) 0.0291(4) 0.0228(3) 0.0102(3) -0.0035(3) -0.0036(3)
C32 0.0194(4) 0.0247(5) 0.0202(4) 0.0103(4) -0.0009(3) -0.0021(4)
C33 0.0177(4) 0.0224(5) 0.0202(4) 0.0077(3) 0.0011(3) -0.0011(4)
C34 0.0189(5) 0.0228(5) 0.0205(4) 0.0088(4) 0.0005(3) -0.0008(4)

loop_
_atom_type_symbol
_atom_type_description
_atom_type_scat_dispersion_real
_atom_type_scat_dispersion_imag
_atom_type_scat_source
C C 0.0033 0.0016 'International Tables Vol C Tables 4.2.6.8 and 6.1.1.4'
H H 0.0000 0.0000 'International Tables Vol C Tables 4.2.6.8 and 6.1.1.4'
N N 0.0061 0.0033 'International Tables Vol C Tables 4.2.6.8 and 6.1.1.4'
O O 0.0106 0.0060 'International Tables Vol C Tables 4.2.6.8 and 6.1.1.4'

loop_
_geom_angle_atom_site_label_1
_geom_angle_atom_site_label_2
_geom_angle_atom_site_label_3
_geom_angle
_geom_angle_site_symmetry_1
_geom_angle_site_symmetry_3
C12 N11 C16 118.29(8) . .
N11 C12 C13 122.63(9) . .
N11 C12 H12 118.7 . .
C13 C12 H12 118.7 . .
C14 C13 C12 118.80(9) . .
C14 C13 H13 120.6 . .
C12 C13 H13 120.6 . .
C13 C14 C15 118.60(8) . .
C13 C14 C17 123.32(9) . .
C15 C14 C17 118.03(8) . .
C16 C15 C14 118.80(9) . .
C16 C15 H15 120.6 . .
C14 C15 H15 120.6 . .
N11 C16 C15 122.87(9) . .
N11 C16 H16 118.6 . .
C15 C16 H16 118.6 . .
O17 C17 N17 122.50(9) . .
O17 C17 C14 120.32(9) . .
N17 C17 C14 117.18(8) . .
C17 N17 C21 120.24(8) . .
C17 N17 H17 119.1(9) . .
C21 N17 H17 120.1(9) . .
N17 C21 C22 111.48(8) . .
N17 C21 H21A 109.3 . .
C22 C21 H21A 109.3 . .
N17 C21 H21B 109.3 . .
C22 C21 H21B 109.3 . .
H21A C21 H21B 108.0 . .
C21 C22 C22 111.22(9) . 2_646
C21 C22 H22A 109.4 . .
C22 C22 H22A 109.4 2_646 .
C21 C22 H22B 109.4 . .
C22 C22 H22B 109.4 2_646 .
H22A C22 H22B 108.0 . .
O32 C31 O31 123.59(9) . .
O32 C31 C32 125.10(9) . .
O31 C31 C32 111.29(8) . .
C31 O31 H31 112.0(9) . .
C31 C32 C33 116.29(8) . .
C31 C32 H32A 108.2 . .
C33 C32 H32A 108.2 . .
C31 C32 H32B 108.2 . .
C33 C32 H32B 108.2 . .
H32A C32 H32B 107.4 . .
C32 C33 C34 110.73(8) . .
C32 C33 H33A 109.5 . .
C34 C33 H33A 109.5 . .
C32 C33 H33B 109.5 . .
C34 C33 H33B 109.5 . .
H33A C33 H33B 108.1 . .
C34 C34 C33 113.68(10) 2_785 .
C34 C34 H34A 108.8 2_785 .
C33 C34 H34A 108.8 . .
C34 C34 H34B 108.8 2_785 .
C33 C34 H34B 108.8 . .
H34A C34 H34B 107.7 . .

loop_
_geom_bond_atom_site_label_1
_geom_bond_atom_site_label_2
_geom_bond_distance
_geom_bond_site_symmetry_2
N11 C12 1.3349(14) .
N11 C16 1.3373(13) .
C12 C13 1.3912(13) .
C12 H12 0.9500 .
C13 C14 1.3869(13) .
C13 H13 0.9500 .
C14 C15 1.3878(14) .
C14 C17 1.5026(12) .
C15 C16 1.3848(13) .
C15 H15 0.9500 .
C16 H16 0.9500 .
C17 O17 1.2355(11) .
C17 N17 1.3364(13) .
N17 C21 1.4597(12) .
N17 H17 0.880(14) .
C21 C22 1.5116(14) .
C21 H21A 0.9900 .
C21 H21B 0.9900 .
C22 C22 1.5225(17) 2_646
C22 H22A 0.9900 .
C22 H22B 0.9900 .
C31 O32 1.2098(12) .
C31 O31 1.3261(13) .
C31 C32 1.5033(13) .
O31 H31 0.938(15) .
C32 C33 1.5142(14) .
C32 H32A 0.9900 .
C32 H32B 0.9900 .
C33 C34 1.5236(13) .
C33 H33A 0.9900 .
C33 H33B 0.9900 .
C34 C34 1.517(2) 2_785
C34 H34A 0.9900 .
C34 H34B 0.9900 .

loop_
_geom_hbond_atom_site_label_D
_geom_hbond_atom_site_label_H
_geom_hbond_atom_site_label_A
_geom_hbond_distance_DH
_geom_hbond_distance_HA
_geom_hbond_distance_DA
_geom_hbond_angle_DHA
_geom_hbond_site_symmetry_A
O31 H31 N11 0.938(15) 1.756(16) 2.6942(11) 178.7(14) .
N17 H17 O17 0.880(14) 2.130(14) 2.9920(11) 166.1(12) 1_455

loop_
_geom_torsion_atom_site_label_1
_geom_torsion_atom_site_label_2
_geom_torsion_atom_site_label_3
_geom_torsion_atom_site_label_4
_geom_torsion
_geom_torsion_site_symmetry_4
C16 N11 C12 C13 0.81(14) .
N11 C12 C13 C14 -0.86(14) .
C12 C13 C14 C15 0.18(13) .
C12 C13 C14 C17 -177.22(8) .
C13 C14 C15 C16 0.48(13) .
C17 C14 C15 C16 178.02(8) .
C12 N11 C16 C15 -0.10(14) .
C14 C15 C16 N11 -0.55(14) .
C13 C14 C17 O17 150.48(10) .
C15 C14 C17 O17 -26.92(13) .
C13 C14 C17 N17 -29.58(13) .
C15 C14 C17 N17 153.01(9) .
O17 C17 N17 C21 -0.43(15) .
C14 C17 N17 C21 179.64(8) .
C17 N17 C21 C22 -170.94(8) .
N17 C21 C22 C22 -177.33(9) 2_646
O32 C31 C32 C33 14.04(15) .
O31 C31 C32 C33 -166.98(9) .
C31 C32 C33 C34 175.84(8) .
C32 C33 C34 C34 -178.14(10) 2_785
